data_4339104
loop_
_publ_author_name
'Ni, Zhong-Hai'
'Zhang, Li-Fang'
'Tangoulis, Vassilis'
'Wernsdorfer, Wolfgang'
'Cui, Ai-Li'
'Sato, Osamu'
'Kou, Hui-Zhong'

_publ_section_title
;
 Substituent effect on formation of heterometallic molecular wheels:
 synthesis, crystal structure, and magnetic properties.
;
_journal_issue 15
_journal_name_full 'Inorganic chemistry'
_journal_page_first 6029
_journal_page_last 6037
_journal_paper_doi 10.1021/ic700528a
_journal_volume 46
_journal_year 2007
_chemical_formula_sum 'C238 H227 Cl12 Fe6 Mn6 N53 O49'
_chemical_formula_weight 5703.84
_chemical_name_systematic
; 
 ? 
;
_space_group_IT_number 147
_symmetry_cell_setting hexagonal
_symmetry_space_group_name_Hall '-P 3'
_symmetry_space_group_name_H-M 'P -3'
_atom_sites_solution_hydrogens geom
_atom_sites_solution_primary direct
_atom_sites_solution_secondary difmap
_audit_creation_method SHELXL-97
_cell_angle_alpha 90.00
_cell_angle_beta 90.00
_cell_angle_gamma 120.00
_cell_formula_units_Z 1
_cell_length_a 25.009(5)
_cell_length_b 25.009(5)
_cell_length_c 12.512(2)
_cell_measurement_reflns_used 7200
_cell_measurement_temperature 113(2)
_cell_measurement_theta_max 25.00
_cell_measurement_theta_min 3.26
_cell_volume 6777(2)
_computing_cell_refinement 'crystalstructure 3.6.0 (Rigaku, 2004)'
_computing_data_collection 'crystalstructure 3.6.0 (Rigaku, 2004)'
_computing_data_reduction 'SHELXL-97 (Sheldrick, 1997)'
_computing_molecular_graphics 'XP (Sheldrick, 1998)'
_computing_publication_material 'XP (Sheldrick, 1998)'
_computing_structure_refinement 'SHELXL-97 (Sheldrick, 1997)'
_computing_structure_solution 'SHELXS-97 (Sheldrick, 1990)'
_diffrn_ambient_temperature 113(2)
_diffrn_detector_area_resol_mean '100x100 microns'
_diffrn_measured_fraction_theta_full 0.993
_diffrn_measured_fraction_theta_max 0.993
_diffrn_measurement_device_type 'Rigaku R-AXIS RAPID IP'
_diffrn_measurement_method Oscillation
_diffrn_radiation_monochromator graphite
_diffrn_radiation_source 'fine-focus sealed tube'
_diffrn_radiation_type MoK\a
_diffrn_radiation_wavelength 0.71075
_diffrn_reflns_av_R_equivalents 0.0424
_diffrn_reflns_av_sigmaI/netI 0.0319
_diffrn_reflns_limit_h_max 29
_diffrn_reflns_limit_h_min -29
_diffrn_reflns_limit_k_max 29
_diffrn_reflns_limit_k_min -26
_diffrn_reflns_limit_l_max 11
_diffrn_reflns_limit_l_min -14
_diffrn_reflns_number 45605
_diffrn_reflns_theta_full 25.00
_diffrn_reflns_theta_max 25.00
_diffrn_reflns_theta_min 3.26
_exptl_absorpt_coefficient_mu 0.778
_exptl_absorpt_correction_T_max 0.928
_exptl_absorpt_correction_T_min 0.872
_exptl_absorpt_correction_type multi-scan
_exptl_absorpt_process_details 'ABSCOR; Higashi, 1995'
_exptl_crystal_colour 'dark brown'
_exptl_crystal_density_diffrn 1.397
_exptl_crystal_density_method 'not measured'
_exptl_crystal_description 'hexagonal prism'
_exptl_crystal_F_000 2925
_exptl_crystal_size_max 0.25
_exptl_crystal_size_mid 0.15
_exptl_crystal_size_min 0.15
_refine_diff_density_max 2.534
_refine_diff_density_min -1.273
_refine_diff_density_rms 0.097
_refine_ls_extinction_method none
_refine_ls_goodness_of_fit_ref 1.057
_refine_ls_hydrogen_treatment constr
_refine_ls_matrix_type full
_refine_ls_number_parameters 571
_refine_ls_number_reflns 7912
_refine_ls_number_restraints 0
_refine_ls_restrained_S_all 1.057
_refine_ls_R_factor_all 0.0820
_refine_ls_R_factor_gt 0.0761
_refine_ls_shift/su_max 0.111
_refine_ls_shift/su_mean 0.003
_refine_ls_structure_factor_coef Fsqd
_refine_ls_weighting_details 'calc w=1/[\s^2^(Fo^2^)+(0.0825P)^2^+26.2099P] where P=(Fo^2^+2Fc^2^)/3'
_refine_ls_weighting_scheme calc
_refine_ls_wR_factor_gt 0.1867
_refine_ls_wR_factor_ref 0.1910
_reflns_number_gt 7200
_reflns_number_total 7912
_reflns_threshold_expression >2sigma(I)
_cod_data_source_file ic700528a-file001.cif
_cod_data_source_block 5
_cod_depositor_comments
;
The following automatic conversions were performed:

'_exptl_absorpt_correction_type' value 'multi scan' changed to
'multi-scan' according to
/usr/data/users/saulius/automatic-downloads/retrospective/ACS/lib/dictionaries/cif_core.dic
dictionary named 'cif_core.dic' version 2.4.2 from 2011-04-26.

Automatic conversion script
Id: cif_fix_values 2281 2013-09-26 08:29:07Z andrius 
;
_cod_original_sg_symbol_H-M P-3
_cod_database_code 4339104

loop_
_symmetry_equiv_pos_as_xyz
'x, y, z'
'-y, x-y, z'
'-x+y, -x, z'
'-x, -y, -z'
'y, -x+y, -z'
'x-y, x, -z'

loop_
_atom_site_label
_atom_site_type_symbol
_atom_site_fract_x
_atom_site_fract_y
_atom_site_fract_z
_atom_site_U_iso_or_equiv
_atom_site_adp_type
_atom_site_occupancy
_atom_site_symmetry_multiplicity
_atom_site_calc_flag
_atom_site_refinement_flags
Mn1 Mn 0.46270(3) 0.17347(3) 0.48807(5) 0.02483(19) Uani 1 1 d .
Fe1 Fe 0.35007(3) -0.06783(3) 0.50868(6) 0.0357(2) Uani 1 1 d .
Cl1 Cl 0.62189(6) 0.23157(8) -0.01840(11) 0.0581(4) Uani 1 1 d .
Cl2 Cl 0.38956(8) 0.23486(8) 1.01783(11) 0.0610(4) Uani 1 1 d .
O3 O 0.54003(13) 0.19495(13) 0.4282(2) 0.0278(6) Uani 1 1 d .
C1 C 0.40789(19) 0.02105(19) 0.4990(4) 0.0279(9) Uani 1 1 d .
O4 O 0.49288(14) 0.19067(15) 0.6289(3) 0.0378(8) Uani 1 1 d .
N7 N 0.37672(16) 0.14545(16) 0.5391(3) 0.0317(8) Uani 1 1 d .
N6 N 0.38678(18) -0.08247(17) 0.3786(4) 0.0396(10) Uani 1 1 d .
N4 N 0.29923(19) -0.05724(18) 0.6072(4) 0.0437(11) Uani 1 1 d .
N3 N 0.39567(17) -0.06592(16) 0.6406(3) 0.0336(9) Uani 1 1 d .
C38 C 0.55574(19) 0.20246(17) 0.3266(4) 0.0261(9) Uani 1 1 d .
N1 N 0.43824(17) 0.07352(16) 0.4957(3) 0.0310(8) Uani 1 1 d .
C33 C 0.51385(19) 0.18865(18) 0.2410(4) 0.0278(9) Uani 1 1 d .
C37 C 0.6184(2) 0.2246(2) 0.3012(4) 0.0318(10) Uani 1 1 d .
H37A H 0.6468 0.2336 0.3560 0.038 Uiso 1 1 calc R
C34 C 0.5352(2) 0.1971(2) 0.1349(4) 0.0335(10) Uani 1 1 d .
H34A H 0.5074 0.1875 0.0788 0.040 Uiso 1 1 calc R
N5 N 0.29727(17) -0.06218(17) 0.4039(4) 0.0436(11) Uani 1 1 d .
C2 C 0.3015(2) -0.1572(2) 0.5200(5) 0.0433(13) Uani 1 1 d .
C36 C 0.6381(2) 0.2332(2) 0.1973(4) 0.0384(11) Uani 1 1 d .
H36A H 0.6797 0.2483 0.1823 0.046 Uiso 1 1 calc R
N8 N 0.42112(17) 0.15681(19) 0.3460(3) 0.0361(9) Uani 1 1 d .
C29 C 0.3308(2) 0.1162(3) 0.4558(4) 0.0482(14) Uani 1 1 d .
H29A H 0.3184 0.0729 0.4512 0.058 Uiso 1 1 calc R
H29B H 0.2945 0.1192 0.4732 0.058 Uiso 1 1 calc R
C28 C 0.3612(2) 0.1518(2) 0.6338(4) 0.0336(10) Uani 1 1 d .
H28A H 0.3194 0.1364 0.6474 0.040 Uiso 1 1 calc R
C35 C 0.5962(2) 0.2192(2) 0.1138(4) 0.0389(11) Uani 1 1 d .
O2 O 0.2904(2) -0.04493(19) 0.2249(4) 0.0625(12) Uani 1 1 d .
C32 C 0.4488(2) 0.1661(2) 0.2558(4) 0.0337(10) Uani 1 1 d .
H32A H 0.4248 0.1575 0.1945 0.040 Uiso 1 1 calc R
C22 C 0.4673(2) 0.2008(2) 0.7125(4) 0.0326(10) Uani 1 1 d .
C26 C 0.3802(2) 0.1908(2) 0.8167(4) 0.0404(11) Uani 1 1 d .
H26A H 0.3381 0.1766 0.8230 0.048 Uiso 1 1 calc R
C20 C 0.4767(2) -0.0606(2) 0.7494(4) 0.0414(12) Uani 1 1 d .
H20A H 0.5150 -0.0580 0.7541 0.050 Uiso 1 1 calc R
C7 C 0.3626(2) -0.0741(2) 0.2860(5) 0.0430(12) Uani 1 1 d .
C25 C 0.4182(3) 0.2204(2) 0.8997(4) 0.0436(12) Uani 1 1 d .
C23 C 0.5052(2) 0.2314(2) 0.8011(4) 0.0399(11) Uani 1 1 d .
H23A H 0.5473 0.2453 0.7973 0.048 Uiso 1 1 calc R
C27 C 0.4037(2) 0.1811(2) 0.7208(4) 0.0332(10) Uani 1 1 d .
C17 C 0.3660(3) -0.0646(2) 0.7292(4) 0.0439(12) Uani 1 1 d .
C21 C 0.4501(2) -0.06383(19) 0.6519(4) 0.0339(10) Uani 1 1 d .
H21A H 0.4708 -0.0646 0.5906 0.041 Uiso 1 1 calc R
C31 C 0.3160(2) 0.1095(3) 0.2571(4) 0.0449(12) Uani 1 1 d .
H31A H 0.2751 0.1035 0.2649 0.067 Uiso 1 1 calc R
H31B H 0.3138 0.0701 0.2536 0.067 Uiso 1 1 calc R
H31C H 0.3343 0.1322 0.1927 0.067 Uiso 1 1 calc R
C30 C 0.3558(2) 0.1461(3) 0.3539(5) 0.0537(14) Uani 1 1 d .
H30A H 0.3583 0.1865 0.3547 0.064 Uiso 1 1 calc R
C9 C 0.2513(2) -0.0523(2) 0.4475(5) 0.0491(14) Uani 1 1 d .
O1 O 0.2758(2) -0.0627(3) 0.7868(4) 0.0761(15) Uani 1 1 d .
C8 C 0.3130(3) -0.0583(2) 0.3005(5) 0.0479(13) Uani 1 1 d .
C24 C 0.4812(3) 0.2409(2) 0.8923(4) 0.0447(12) Uani 1 1 d .
H24A H 0.5070 0.2611 0.9499 0.054 Uiso 1 1 calc R
C15 C 0.2521(2) -0.0495(2) 0.5593(6) 0.0504(15) Uani 1 1 d .
C16 C 0.3087(3) -0.0606(3) 0.7102(5) 0.0523(15) Uani 1 1 d .
C3 C 0.4283(2) -0.1012(2) 0.3691(5) 0.0447(12) Uani 1 1 d .
H3A H 0.4439 -0.1091 0.4308 0.054 Uiso 1 1 calc R
C5 C 0.4253(3) -0.0989(3) 0.1779(5) 0.0594(16) Uani 1 1 d .
H5A H 0.4390 -0.1035 0.1113 0.071 Uiso 1 1 calc R
C6 C 0.3812(3) -0.0817(3) 0.1862(5) 0.0536(15) Uani 1 1 d .
H6A H 0.3640 -0.0752 0.1251 0.064 Uiso 1 1 calc R
C4 C 0.4489(3) -0.1093(3) 0.2703(5) 0.0515(14) Uani 1 1 d .
H4A H 0.4784 -0.1216 0.2666 0.062 Uiso 1 1 calc R
C414 C 0.2093(3) -0.0397(3) 0.6152(7) 0.072(2) Uani 1 1 d .
H41A H 0.2098 -0.0377 0.6894 0.086 Uiso 1 1 calc R
C19 C 0.4451(3) -0.0613(3) 0.8399(5) 0.0536(14) Uani 1 1 d .
H19A H 0.4612 -0.0605 0.9073 0.064 Uiso 1 1 calc R
C10 C 0.2069(3) -0.0450(3) 0.3909(7) 0.0648(18) Uani 1 1 d .
H10A H 0.2063 -0.0465 0.3166 0.078 Uiso 1 1 calc R
C12 C 0.1654(3) -0.0330(4) 0.5552(9) 0.089(3) Uani 1 1 d .
C18 C 0.3889(3) -0.0632(3) 0.8297(5) 0.0575(15) Uani 1 1 d .
H18A H 0.3670 -0.0635 0.8901 0.069 Uiso 1 1 calc R
C70 C 0.6667 0.3333 0.6636(8) 0.043(2) Uani 1 3 d S
N9 N 0.6667 0.3333 0.7525(8) 0.067(3) Uani 1 3 d S
C54 C 0.6667 0.3333 0.5455(9) 0.068(3) Uani 1 3 d S
C11 C 0.1647(3) -0.0357(4) 0.4440(9) 0.088(3) Uani 1 1 d .
O2W O 0.1970(4) 0.9614(4) 0.1110(7) 0.145(3) Uani 1 1 d .
O3W O 0.1851(5) 0.9522(5) 0.8913(7) 0.163(4) Uani 1 1 d .
O4W O 0.1706(5) 0.0574(5) 0.1267(10) 0.199(5) Uani 1 1 d .
C13 C 0.1214(8) -0.0208(11) 0.3933(18) 0.111(7) Uani 0.50 1 d P
H13A H 0.1236 -0.0240 0.3171 0.167 Uiso 0.50 1 calc PR
H13B H 0.1319 0.0205 0.4120 0.167 Uiso 0.50 1 calc PR
H13C H 0.0803 -0.0492 0.4174 0.167 Uiso 0.50 1 calc PR
C13' C 0.1148(9) -0.0293(11) 0.6063(17) 0.115(7) Uani 0.50 1 d P
H13D H 0.0901 -0.0246 0.5526 0.173 Uiso 0.50 1 calc PR
H13E H 0.1314 0.0055 0.6538 0.173 Uiso 0.50 1 calc PR
H13F H 0.0898 -0.0665 0.6461 0.173 Uiso 0.50 1 calc PR
O5W O 0.0766(6) 0.8626(6) 0.1838(11) 0.211(5) Uani 1 1 d .
N2 N 0.26985(18) -0.20989(18) 0.5274(4) 0.0494(12) Uani 1 1 d .
C80' C 0.3930(8) 0.0527(6) 1.016(2) 0.122(9) Uani 0.50 1 d P
N20 N 0.4430(8) 0.0670(8) 1.0020(16) 0.126(7) Uani 0.50 1 d P
C61 C 0.3337(9) 0.0367(12) 0.9831(17) 0.133(10) Uani 0.50 1 d P
O6W O 0.0000 0.0000 0.620(4) 0.179(15) Uani 0.50 3 d SP

loop_
_atom_site_aniso_label
_atom_site_aniso_U_11
_atom_site_aniso_U_22
_atom_site_aniso_U_33
_atom_site_aniso_U_23
_atom_site_aniso_U_13
_atom_site_aniso_U_12
Mn1 0.0186(3) 0.0177(3) 0.0383(4) -0.0013(3) -0.0004(3) 0.0091(2)
Fe1 0.0222(3) 0.0179(3) 0.0637(5) 0.0044(3) -0.0029(3) 0.0074(3)
Cl1 0.0422(7) 0.0818(10) 0.0428(7) -0.0067(7) 0.0091(6) 0.0254(7)
Cl2 0.0753(10) 0.0787(11) 0.0341(7) 0.0012(7) 0.0106(7) 0.0424(9)
O3 0.0214(14) 0.0256(15) 0.0369(17) 0.0032(12) 0.0017(12) 0.0121(12)
C1 0.021(2) 0.021(2) 0.043(3) 0.0020(18) -0.0017(18) 0.0113(18)
O4 0.0248(16) 0.0401(18) 0.0466(19) -0.0139(15) -0.0041(14) 0.0149(14)
N7 0.0202(17) 0.0246(18) 0.048(2) -0.0047(16) -0.0009(16) 0.0095(15)
N6 0.032(2) 0.0201(18) 0.062(3) -0.0040(18) -0.0147(19) 0.0101(16)
N4 0.032(2) 0.031(2) 0.069(3) 0.018(2) 0.015(2) 0.0167(18)
N3 0.0289(19) 0.0178(17) 0.052(2) 0.0077(16) 0.0035(17) 0.0098(15)
C38 0.025(2) 0.0141(18) 0.041(2) 0.0012(17) 0.0003(18) 0.0111(16)
N1 0.0262(19) 0.023(2) 0.044(2) 0.0019(16) 0.0002(16) 0.0128(16)
C33 0.025(2) 0.0183(19) 0.040(2) 0.0020(17) 0.0027(18) 0.0108(17)
C37 0.022(2) 0.027(2) 0.044(3) -0.0042(19) -0.0003(19) 0.0103(18)
C34 0.032(2) 0.030(2) 0.039(3) -0.0040(19) -0.0033(19) 0.016(2)
N5 0.0227(19) 0.0176(18) 0.086(4) 0.003(2) -0.011(2) 0.0065(16)
C2 0.023(2) 0.029(3) 0.077(4) 0.003(2) -0.004(2) 0.012(2)
C36 0.023(2) 0.034(2) 0.053(3) -0.007(2) 0.005(2) 0.011(2)
N8 0.0212(18) 0.046(2) 0.037(2) 0.0082(18) 0.0005(16) 0.0144(17)
C29 0.021(2) 0.058(3) 0.055(3) -0.019(3) -0.001(2) 0.011(2)
C28 0.026(2) 0.029(2) 0.046(3) 0.000(2) 0.0047(19) 0.0145(19)
C35 0.037(3) 0.037(3) 0.042(3) -0.003(2) 0.008(2) 0.018(2)
O2 0.065(3) 0.052(2) 0.077(3) -0.005(2) -0.034(2) 0.034(2)
C32 0.030(2) 0.032(2) 0.038(3) 0.0052(19) -0.0050(19) 0.015(2)
C22 0.032(2) 0.025(2) 0.040(3) -0.0022(19) -0.0013(19) 0.0136(19)
C26 0.041(3) 0.041(3) 0.042(3) 0.007(2) 0.011(2) 0.023(2)
C20 0.045(3) 0.024(2) 0.054(3) 0.001(2) -0.001(2) 0.017(2)
C7 0.039(3) 0.020(2) 0.063(3) -0.005(2) -0.018(2) 0.010(2)
C25 0.055(3) 0.043(3) 0.032(3) 0.000(2) 0.006(2) 0.025(3)
C23 0.037(3) 0.034(3) 0.040(3) -0.002(2) 0.002(2) 0.011(2)
C27 0.034(2) 0.027(2) 0.041(3) 0.0009(19) 0.002(2) 0.017(2)
C17 0.049(3) 0.034(3) 0.050(3) 0.015(2) 0.010(2) 0.022(2)
C21 0.030(2) 0.020(2) 0.051(3) -0.0004(19) -0.001(2) 0.0113(18)
C31 0.029(2) 0.050(3) 0.052(3) 0.006(2) -0.001(2) 0.017(2)
C30 0.034(3) 0.064(4) 0.059(4) 0.000(3) -0.006(2) 0.021(3)
C9 0.032(3) 0.030(3) 0.082(4) 0.011(3) -0.003(3) 0.013(2)
O1 0.081(3) 0.098(4) 0.075(3) 0.037(3) 0.037(3) 0.065(3)
C8 0.044(3) 0.026(2) 0.065(4) -0.001(2) -0.017(3) 0.011(2)
C24 0.052(3) 0.037(3) 0.037(3) 0.001(2) -0.003(2) 0.016(2)
C15 0.022(2) 0.030(3) 0.099(5) 0.017(3) 0.009(3) 0.013(2)
C16 0.048(3) 0.048(3) 0.071(4) 0.015(3) 0.026(3) 0.031(3)
C3 0.042(3) 0.028(2) 0.064(3) -0.004(2) -0.015(2) 0.017(2)
C5 0.085(5) 0.050(3) 0.049(3) -0.012(3) -0.013(3) 0.038(3)
C6 0.067(4) 0.039(3) 0.054(3) -0.012(2) -0.021(3) 0.025(3)
C4 0.064(4) 0.044(3) 0.053(3) -0.012(3) -0.007(3) 0.032(3)
C414 0.048(4) 0.065(4) 0.114(6) 0.029(4) 0.025(4) 0.037(3)
C19 0.072(4) 0.042(3) 0.048(3) 0.007(2) -0.003(3) 0.029(3)
C10 0.036(3) 0.046(3) 0.111(6) 0.014(3) -0.011(3) 0.020(3)
C12 0.054(4) 0.092(6) 0.144(8) 0.038(6) 0.025(5) 0.054(4)
C18 0.068(4) 0.058(4) 0.054(4) 0.011(3) 0.016(3) 0.038(3)
C70 0.043(3) 0.043(3) 0.041(5) 0.000 0.000 0.0217(16)
N9 0.074(4) 0.074(4) 0.055(6) 0.000 0.000 0.037(2)
C54 0.080(5) 0.080(5) 0.043(6) 0.000 0.000 0.040(2)
C11 0.047(4) 0.085(5) 0.143(8) 0.044(5) 0.009(4) 0.042(4)
O2W 0.178(8) 0.187(9) 0.125(6) -0.034(6) -0.039(6) 0.132(7)
O3W 0.182(9) 0.228(11) 0.134(7) -0.012(7) -0.012(6) 0.143(9)
O4W 0.185(10) 0.183(10) 0.244(13) -0.017(9) -0.046(9) 0.104(9)
C13 0.064(10) 0.140(17) 0.151(18) 0.006(14) -0.023(11) 0.067(12)
C13' 0.106(14) 0.16(2) 0.130(17) 0.045(14) 0.031(12) 0.107(15)
O5W 0.159(9) 0.180(10) 0.259(14) -0.015(9) -0.024(9) 0.058(8)
N2 0.022(2) 0.022(2) 0.097(4) 0.003(2) -0.006(2) 0.0064(17)
C80' 0.056(9) 0.034(7) 0.28(3) -0.075(12) -0.047(13) 0.022(7)
N20 0.100(12) 0.100(12) 0.171(17) -0.103(12) -0.061(12) 0.046(10)
C61 0.081(12) 0.18(2) 0.118(15) -0.107(16) -0.010(11) 0.051(13)
O6W 0.098(12) 0.098(12) 0.34(5) 0.000 0.000 0.049(6)

loop_
_atom_type_symbol
_atom_type_description
_atom_type_scat_dispersion_real
_atom_type_scat_dispersion_imag
_atom_type_scat_source
C C 0.0033 0.0016 'International Tables Vol C Tables 4.2.6.8 and 6.1.1.4'
H H 0.0000 0.0000 'International Tables Vol C Tables 4.2.6.8 and 6.1.1.4'
O O 0.0106 0.0060 'International Tables Vol C Tables 4.2.6.8 and 6.1.1.4'
N N 0.0061 0.0033 'International Tables Vol C Tables 4.2.6.8 and 6.1.1.4'
Fe Fe 0.3463 0.8444 'International Tables Vol C Tables 4.2.6.8 and 6.1.1.4'
Mn Mn 0.3368 0.7283 'International Tables Vol C Tables 4.2.6.8 and 6.1.1.4'
Cl Cl 0.1484 0.1585 'International Tables Vol C Tables 4.2.6.8 and 6.1.1.4'

loop_
_geom_angle_atom_site_label_1
_geom_angle_atom_site_label_2
_geom_angle_atom_site_label_3
_geom_angle
_geom_angle_site_symmetry_1
_geom_angle_site_symmetry_3
O4 Mn1 O3 93.99(13) . .
O4 Mn1 N8 172.05(15) . .
O3 Mn1 N8 93.39(14) . .
O4 Mn1 N7 91.11(15) . .
O3 Mn1 N7 174.40(15) . .
N8 Mn1 N7 81.64(16) . .
O4 Mn1 N2 89.77(18) . 6_556
O3 Mn1 N2 92.46(14) . 6_556
N8 Mn1 N2 86.95(19) . 6_556
N7 Mn1 N2 89.85(15) . 6_556
O4 Mn1 N1 93.98(15) . .
O3 Mn1 N1 90.21(13) . .
N8 Mn1 N1 88.96(16) . .
N7 Mn1 N1 87.14(14) . .
N2 Mn1 N1 175.24(16) 6_556 .
N4 Fe1 N5 84.2(2) . .
N4 Fe1 C2 92.1(2) . .
N5 Fe1 C2 94.44(19) . .
N4 Fe1 C1 92.76(18) . .
N5 Fe1 C1 91.09(17) . .
C2 Fe1 C1 173.00(18) . .
N4 Fe1 N3 82.69(18) . .
N5 Fe1 N3 166.47(19) . .
C2 Fe1 N3 89.31(19) . .
C1 Fe1 N3 86.28(16) . .
N4 Fe1 N6 165.35(19) . .
N5 Fe1 N6 81.50(19) . .
C2 Fe1 N6 85.9(2) . .
C1 Fe1 N6 90.67(17) . .
N3 Fe1 N6 111.76(16) . .
C38 O3 Mn1 128.0(3) . .
N1 C1 Fe1 175.1(4) . .
C22 O4 Mn1 127.7(3) . .
C28 N7 C29 120.9(4) . .
C28 N7 Mn1 126.2(3) . .
C29 N7 Mn1 112.9(3) . .
C3 N6 C7 117.2(5) . .
C3 N6 Fe1 130.2(4) . .
C7 N6 Fe1 112.6(3) . .
C16 N4 C15 127.5(5) . .
C16 N4 Fe1 118.3(3) . .
C15 N4 Fe1 114.1(4) . .
C21 N3 C17 118.2(4) . .
C21 N3 Fe1 130.1(3) . .
C17 N3 Fe1 111.6(3) . .
O3 C38 C37 117.8(4) . .
O3 C38 C33 124.4(4) . .
C37 C38 C33 117.8(4) . .
C1 N1 Mn1 158.4(3) . .
C34 C33 C38 119.9(4) . .
C34 C33 C32 116.6(4) . .
C38 C33 C32 123.4(4) . .
C36 C37 C38 121.2(4) . .
C36 C37 H37A 119.4 . .
C38 C37 H37A 119.4 . .
C35 C34 C33 120.5(4) . .
C35 C34 H34A 119.8 . .
C33 C34 H34A 119.8 . .
C8 N5 C9 126.8(5) . .
C8 N5 Fe1 118.6(3) . .
C9 N5 Fe1 113.8(4) . .
N2 C2 Fe1 176.2(4) . .
C37 C36 C35 120.4(4) . .
C37 C36 H36A 119.8 . .
C35 C36 H36A 119.8 . .
C32 N8 C30 121.6(4) . .
C32 N8 Mn1 124.6(3) . .
C30 N8 Mn1 112.4(3) . .
C30 C29 N7 110.1(4) . .
C30 C29 H29A 109.7 . .
N7 C29 H29A 109.6 . .
C30 C29 H29B 109.6 . .
N7 C29 H29B 109.6 . .
H29A C29 H29B 108.2 . .
N7 C28 C27 124.7(4) . .
N7 C28 H28A 117.7 . .
C27 C28 H28A 117.7 . .
C34 C35 C36 120.3(5) . .
C34 C35 Cl1 119.6(4) . .
C36 C35 Cl1 120.1(4) . .
N8 C32 C33 125.8(4) . .
N8 C32 H32A 117.1 . .
C33 C32 H32A 117.1 . .
O4 C22 C23 118.0(4) . .
O4 C22 C27 124.2(4) . .
C23 C22 C27 117.7(4) . .
C25 C26 C27 120.5(5) . .
C25 C26 H26A 119.7 . .
C27 C26 H26A 119.7 . .
C19 C20 C21 118.3(5) . .
C19 C20 H20A 120.9 . .
C21 C20 H20A 120.9 . .
N6 C7 C6 122.7(5) . .
N6 C7 C8 115.3(5) . .
C6 C7 C8 122.0(5) . .
C26 C25 C24 120.4(5) . .
C26 C25 Cl2 120.7(4) . .
C24 C25 Cl2 118.9(4) . .
C24 C23 C22 121.1(5) . .
C24 C23 H23A 119.4 . .
C22 C23 H23A 119.4 . .
C26 C27 C22 119.8(4) . .
C26 C27 C28 117.7(4) . .
C22 C27 C28 122.6(4) . .
N3 C17 C18 121.9(5) . .
N3 C17 C16 115.3(5) . .
C18 C17 C16 122.7(5) . .
N3 C21 C20 123.1(5) . .
N3 C21 H21A 118.4 . .
C20 C21 H21A 118.4 . .
C30 C31 H31A 109.5 . .
C30 C31 H31B 109.5 . .
H31A C31 H31B 109.5 . .
C30 C31 H31C 109.5 . .
H31A C31 H31C 109.5 . .
H31B C31 H31C 109.5 . .
C29 C30 N8 107.2(4) . .
C29 C30 C31 113.6(5) . .
N8 C30 C31 111.8(5) . .
C29 C30 H30A 108.0 . .
N8 C30 H30A 108.0 . .
C31 C30 H30A 108.0 . .
C10 C9 N5 126.7(6) . .
C10 C9 C15 119.3(6) . .
N5 C9 C15 114.0(5) . .
O2 C8 N5 127.1(6) . .
O2 C8 C7 122.4(6) . .
N5 C8 C7 110.5(5) . .
C23 C24 C25 120.4(5) . .
C23 C24 H24A 119.8 . .
C25 C24 H24A 119.8 . .
C414 C15 C9 121.0(6) . .
C414 C15 N4 125.0(7) . .
C9 C15 N4 114.0(5) . .
O1 C16 N4 128.1(6) . .
O1 C16 C17 120.4(6) . .
N4 C16 C17 111.5(5) . .
N6 C3 C4 122.5(5) . .
N6 C3 H3A 118.8 . .
C4 C3 H3A 118.8 . .
C6 C5 C4 118.8(6) . .
C6 C5 H5A 120.6 . .
C4 C5 H5A 120.6 . .
C5 C6 C7 119.3(5) . .
C5 C6 H6A 120.3 . .
C7 C6 H6A 120.3 . .
C5 C4 C3 119.4(6) . .
C5 C4 H4A 120.3 . .
C3 C4 H4A 120.3 . .
C15 C414 C12 117.8(8) . .
C15 C414 H41A 121.1 . .
C12 C414 H41A 121.1 . .
C20 C19 C18 119.3(6) . .
C20 C19 H19A 120.3 . .
C18 C19 H19A 120.3 . .
C11 C10 C9 120.5(8) . .
C11 C10 H10A 119.8 . .
C9 C10 H10A 119.8 . .
C414 C12 C11 121.2(7) . .
C414 C12 C13' 121.7(12) . .
C11 C12 C13' 116.8(11) . .
C17 C18 C19 119.1(6) . .
C17 C18 H18A 120.5 . .
C19 C18 H18A 120.5 . .
N9 C70 C54 180.000(8) . .
C10 C11 C12 120.3(7) . .
C10 C11 C13 124.8(12) . .
C12 C11 C13 114.5(11) . .
C11 C13 H13A 109.5 . .
C11 C13 H13B 109.5 . .
H13A C13 H13B 109.5 . .
C11 C13 H13C 109.5 . .
H13A C13 H13C 109.5 . .
H13B C13 H13C 109.5 . .
C12 C13' H13D 109.5 . .
C12 C13' H13E 109.5 . .
H13D C13' H13E 109.5 . .
C12 C13' H13F 109.5 . .
H13D C13' H13F 109.5 . .
H13E C13' H13F 109.5 . .
C2 N2 Mn1 145.8(4) . 5_556
N20 C80' C61 154(3) . .

loop_
_geom_bond_atom_site_label_1
_geom_bond_atom_site_label_2
_geom_bond_distance
_geom_bond_site_symmetry_2
Mn1 O4 1.880(3) .
Mn1 O3 1.884(3) .
Mn1 N8 1.995(4) .
Mn1 N7 2.004(4) .
Mn1 N2 2.236(4) 6_556
Mn1 N1 2.259(4) .
Fe1 N4 1.883(4) .
Fe1 N5 1.915(4) .
Fe1 C2 1.944(5) .
Fe1 C1 1.958(4) .
Fe1 N3 1.993(4) .
Fe1 N6 1.991(5) .
Cl1 C35 1.745(5) .
Cl2 C25 1.757(5) .
O3 C38 1.316(5) .
C1 N1 1.142(5) .
O4 C22 1.315(6) .
N7 C28 1.282(6) .
N7 C29 1.449(6) .
N6 C3 1.342(7) .
N6 C7 1.370(7) .
N4 C16 1.321(8) .
N4 C15 1.419(7) .
N3 C21 1.344(6) .
N3 C17 1.343(7) .
C38 C37 1.413(6) .
C38 C33 1.415(6) .
C33 C34 1.406(7) .
C33 C32 1.442(6) .
C37 C36 1.368(7) .
C37 H37A 0.9300 .
C34 C35 1.365(7) .
C34 H34A 0.9300 .
N5 C8 1.342(8) .
N5 C9 1.401(7) .
C2 N2 1.152(6) .
C36 C35 1.396(7) .
C36 H36A 0.9300 .
N8 C32 1.284(6) .
N8 C30 1.521(6) .
C29 C30 1.452(8) .
C29 H29A 0.9700 .
C29 H29B 0.9700 .
C28 C27 1.440(7) .
C28 H28A 0.9300 .
O2 C8 1.230(7) .
C32 H32A 0.9300 .
C22 C23 1.410(7) .
C22 C27 1.414(6) .
C26 C25 1.352(8) .
C26 C27 1.410(7) .
C26 H26A 0.9300 .
C20 C19 1.377(8) .
C20 C21 1.372(7) .
C20 H20A 0.9300 .
C7 C6 1.378(8) .
C7 C8 1.490(8) .
C25 C24 1.394(8) .
C23 C24 1.365(7) .
C23 H23A 0.9300 .
C17 C18 1.374(8) .
C17 C16 1.505(8) .
C21 H21A 0.9300 .
C31 C30 1.543(8) .
C31 H31A 0.9600 .
C31 H31B 0.9600 .
C31 H31C 0.9600 .
C30 H30A 0.9800 .
C9 C10 1.404(8) .
C9 C15 1.401(9) .
O1 C16 1.246(7) .
C24 H24A 0.9300 .
C15 C414 1.399(9) .
C3 C4 1.392(8) .
C3 H3A 0.9300 .
C5 C6 1.374(9) .
C5 C4 1.381(8) .
C5 H5A 0.9300 .
C6 H6A 0.9300 .
C4 H4A 0.9300 .
C414 C12 1.408(11) .
C414 H41A 0.9300 .
C19 C18 1.387(9) .
C19 H19A 0.9300 .
C10 C11 1.362(11) .
C10 H10A 0.9300 .
C12 C11 1.394(13) .
C12 C13' 1.459(18) .
C18 H18A 0.9300 .
C70 N9 1.113(12) .
C70 C54 1.477(14) .
C11 C13 1.454(16) .
C13 H13A 0.9600 .
C13 H13B 0.9600 .
C13 H13C 0.9600 .
C13' H13D 0.9600 .
C13' H13E 0.9600 .
C13' H13F 0.9600 .
N2 Mn1 2.236(4) 5_556
C80' N20 1.13(2) .
C80' C61 1.39(3) .
